data_4001909
loop_
_publ_author_name
'Lin, Jian'
'Chai, Ping'
'Diefenbach, Kariem'
'Shatruk, Michael'
'Albrecht-Schmitt, Thomas E.'

_publ_section_title
;
 Challenges in the Search for Magnetic Coupling in 3d/4f Materials:
 Syntheses, Structures, and Magnetic Properties of the Lanthanide Copper
 Heterobimetallic Compounds, RE2Cu(TeO3)2(SO4)2
;
_journal_issue 6
_journal_name_full 'Chemistry of Materials'
_journal_page_first 2187
_journal_paper_doi 10.1021/cm500252q
_journal_volume 26
_journal_year 2014
_chemical_formula_moiety Nd2Cu(TeO3)2(SO4)2
_chemical_formula_sum 'Cu Nd2 O14 S2 Te2'
_chemical_formula_weight 895.34
_chemical_melting_point N//A
_chemical_name_common 'Neodymium copper tellurite sulfate'
_chemical_name_systematic
; 
 ? 
;
_space_group_IT_number 2
_symmetry_cell_setting triclinic
_symmetry_space_group_name_Hall '-P 1'
_symmetry_space_group_name_H-M 'P -1'
_atom_sites_solution_hydrogens none
_atom_sites_solution_primary direct
_atom_sites_solution_secondary difmap
_audit_creation_method SHELXL-97
_cell_angle_alpha 62.2680(10)
_cell_angle_beta 74.0220(10)
_cell_angle_gamma 85.4990(10)
_cell_formula_units_Z 1
_cell_length_a 5.2397(5)
_cell_length_b 8.0080(8)
_cell_length_c 8.3010(8)
_cell_measurement_reflns_used 1355
_cell_measurement_temperature 298(2)
_cell_measurement_theta_max 27.530
_cell_measurement_theta_min 2.88
_cell_volume 295.88(5)
_computing_cell_refinement 'smart saint'
_computing_data_collection smart
_computing_data_reduction SAINT
_computing_molecular_graphics 'SHELXP-97 (Sheldrick, 1997)'
_computing_publication_material 'SHELXCIF-97 (Sheldrick, 2000)'
_computing_structure_refinement 'SHELXL-97 (Sheldrick, 1997)'
_computing_structure_solution 'SHELXS-97 (Sheldrick, 1990)'
_diffrn_ambient_temperature 298(2)
_diffrn_detector_area_resol_mean 0
_diffrn_measured_fraction_theta_full 0.982
_diffrn_measured_fraction_theta_max 0.982
_diffrn_measurement_device_type 'BRUKER apex II'
_diffrn_measurement_method '0.5 wide w/ exposures'
_diffrn_radiation_monochromator 'Quazar optics'
_diffrn_radiation_source 'Imus microfocused'
_diffrn_radiation_type MoK\a
_diffrn_radiation_wavelength 0.71073
_diffrn_reflns_av_R_equivalents 0.0221
_diffrn_reflns_av_sigmaI/netI 0.0227
_diffrn_reflns_limit_h_max 6
_diffrn_reflns_limit_h_min -6
_diffrn_reflns_limit_k_max 10
_diffrn_reflns_limit_k_min -10
_diffrn_reflns_limit_l_max 10
_diffrn_reflns_limit_l_min -10
_diffrn_reflns_number 3400
_diffrn_reflns_theta_full 27.53
_diffrn_reflns_theta_max 27.53
_diffrn_reflns_theta_min 2.88
_exptl_absorpt_coefficient_mu 15.688
_exptl_absorpt_correction_T_max 0.625
_exptl_absorpt_correction_T_min 0.306
_exptl_absorpt_correction_type numerical
_exptl_absorpt_process_details SHELTXPREP
_exptl_crystal_colour 'light green'
_exptl_crystal_density_diffrn 5.025
_exptl_crystal_density_meas ?
_exptl_crystal_density_method 'not measured'
_exptl_crystal_description block
_exptl_crystal_F_000 397
_exptl_crystal_size_max 0.095
_exptl_crystal_size_mid 0.065
_exptl_crystal_size_min 0.030
_refine_diff_density_max 0.758
_refine_diff_density_min -2.945
_refine_diff_density_rms 0.380
_refine_ls_extinction_method none
_refine_ls_goodness_of_fit_ref 1.271
_refine_ls_hydrogen_treatment none
_refine_ls_matrix_type full
_refine_ls_number_parameters 97
_refine_ls_number_reflns 1332
_refine_ls_number_restraints 0
_refine_ls_restrained_S_all 1.271
_refine_ls_R_factor_all 0.0220
_refine_ls_R_factor_gt 0.0219
_refine_ls_shift/su_max 0.000
_refine_ls_shift/su_mean 0.000
_refine_ls_structure_factor_coef Fsqd
_refine_ls_weighting_details 'calc w=1/[\s^2^(Fo^2^)+(0.0276P)^2^+0.9325P] where P=(Fo^2^+2Fc^2^)/3'
_refine_ls_weighting_scheme calc
_refine_ls_wR_factor_gt 0.0568
_refine_ls_wR_factor_ref 0.0569
_reflns_number_gt 1326
_reflns_number_total 1332
_reflns_threshold_expression >2sigma(I)
_cod_data_source_file cm500252q_si_002.cif
_cod_data_source_block Nd2Cu(TeO3)2(SO4)2
_cod_depositor_comments
;
The following automatic conversions were performed:

'_exptl_crystal_density_meas' value 'N/A' was changed to '?' - the
value is perceived as not measured.

Automatic conversion script
Id: cif_fix_values 3008 2015-01-20 13:52:24Z robertas 
;
_cod_original_sg_symbol_H-M P-1
_cod_database_code 4001909

loop_
_symmetry_equiv_pos_as_xyz
'x, y, z'
'-x, -y, -z'

loop_
_atom_site_label
_atom_site_type_symbol
_atom_site_fract_x
_atom_site_fract_y
_atom_site_fract_z
_atom_site_U_iso_or_equiv
_atom_site_adp_type
_atom_site_occupancy
_atom_site_symmetry_multiplicity
_atom_site_calc_flag
_atom_site_refinement_flags
Nd1 Nd 1.07395(4) 0.24975(3) 0.01852(3) 0.00689(9) Uani 1 1 d .
Te1 Te 0.51021(5) 0.26669(4) 0.35096(4) 0.00706(10) Uani 1 1 d .
Cu1 Cu 0.0000 0.0000 0.5000 0.00783(15) Uani 1 2 d S
S1 S -0.2488(2) 0.25474(14) 0.74253(14) 0.0078(2) Uani 1 1 d .
O7 O -0.1413(7) 0.4151(4) 0.7505(5) 0.0156(7) Uani 1 1 d .
O4 O -0.1287(6) 0.2510(5) 0.5632(4) 0.0133(6) Uani 1 1 d .
O6 O -0.5397(7) 0.2615(5) 0.7760(5) 0.0160(7) Uani 1 1 d .
O5 O -0.1790(7) 0.0839(4) 0.9020(5) 0.0130(6) Uani 1 1 d .
O3 O 0.7365(6) 0.4355(4) 0.1169(4) 0.0106(6) Uani 1 1 d .
O2 O 0.2717(6) 0.1861(4) 0.2644(4) 0.0098(6) Uani 1 1 d .
O1 O 0.7459(6) 0.0728(4) 0.3481(4) 0.0087(6) Uani 1 1 d .

loop_
_atom_site_aniso_label
_atom_site_aniso_U_11
_atom_site_aniso_U_22
_atom_site_aniso_U_33
_atom_site_aniso_U_23
_atom_site_aniso_U_13
_atom_site_aniso_U_12
Nd1 0.00833(14) 0.00590(14) 0.00681(14) -0.00299(10) -0.00243(9) 0.00016(9)
Te1 0.00661(15) 0.00803(16) 0.00734(16) -0.00403(12) -0.00198(11) -0.00048(10)
Cu1 0.0067(3) 0.0083(3) 0.0064(3) -0.0011(3) -0.0024(3) -0.0013(3)
S1 0.0096(5) 0.0066(4) 0.0079(5) -0.0036(4) -0.0031(4) 0.0013(4)
O7 0.0255(18) 0.0081(15) 0.0158(16) -0.0052(13) -0.0091(14) -0.0012(13)
O4 0.0137(15) 0.0183(16) 0.0096(15) -0.0094(13) 0.0000(12) 0.0006(13)
O6 0.0107(15) 0.0207(17) 0.0142(16) -0.0077(14) -0.0004(12) 0.0004(13)
O5 0.0209(16) 0.0077(14) 0.0121(15) -0.0038(12) -0.0094(13) 0.0039(12)
O3 0.0112(14) 0.0076(14) 0.0108(14) -0.0040(12) 0.0006(12) -0.0021(11)
O2 0.0099(14) 0.0109(14) 0.0082(14) -0.0024(12) -0.0044(11) -0.0034(11)
O1 0.0087(13) 0.0093(14) 0.0090(14) -0.0049(12) -0.0029(11) 0.0017(11)

loop_
_atom_type_symbol
_atom_type_description
_atom_type_scat_dispersion_real
_atom_type_scat_dispersion_imag
_atom_type_scat_source
O O 0.0106 0.0060 'International Tables Vol C Tables 4.2.6.8 and 6.1.1.4'
S S 0.1246 0.1234 'International Tables Vol C Tables 4.2.6.8 and 6.1.1.4'
Cu Cu 0.3201 1.2651 'International Tables Vol C Tables 4.2.6.8 and 6.1.1.4'
Te Te -0.5308 1.6751 'International Tables Vol C Tables 4.2.6.8 and 6.1.1.4'
Nd Nd -0.1943 3.0179 'International Tables Vol C Tables 4.2.6.8 and 6.1.1.4'

loop_
_geom_angle_atom_site_label_1
_geom_angle_atom_site_label_2
_geom_angle_atom_site_label_3
_geom_angle
_geom_angle_site_symmetry_1
_geom_angle_site_symmetry_3
O2 Nd1 O3 84.81(11) 1_655 2_765
O2 Nd1 O6 100.15(11) 1_655 1_754
O3 Nd1 O6 76.64(11) 2_765 1_754
O2 Nd1 O3 92.71(11) 1_655 .
O3 Nd1 O3 72.12(12) 2_765 .
O6 Nd1 O3 144.87(11) 1_754 .
O2 Nd1 O5 81.79(10) 1_655 2_656
O3 Nd1 O5 144.28(11) 2_765 2_656
O6 Nd1 O5 73.40(12) 1_754 2_656
O3 Nd1 O5 141.25(11) . 2_656
O2 Nd1 O7 162.73(11) 1_655 1_654
O3 Nd1 O7 80.14(11) 2_765 1_654
O6 Nd1 O7 84.62(11) 1_754 1_654
O3 Nd1 O7 74.68(11) . 1_654
O5 Nd1 O7 115.43(10) 2_656 1_654
O2 Nd1 O5 141.54(10) 1_655 1_654
O3 Nd1 O5 133.34(10) 2_765 1_654
O6 Nd1 O5 87.07(11) 1_754 1_654
O3 Nd1 O5 102.84(10) . 1_654
O5 Nd1 O5 64.03(12) 2_656 1_654
O7 Nd1 O5 54.71(10) 1_654 1_654
O2 Nd1 O1 67.87(10) 1_655 .
O3 Nd1 O1 125.39(10) 2_765 .
O6 Nd1 O1 151.45(11) 1_754 .
O3 Nd1 O1 63.49(10) . .
O5 Nd1 O1 79.14(10) 2_656 .
O7 Nd1 O1 114.72(11) 1_654 .
O5 Nd1 O1 87.86(10) 1_654 .
O2 Nd1 S1 168.68(8) 1_655 1_654
O3 Nd1 S1 106.33(8) 2_765 1_654
O6 Nd1 S1 84.68(8) 1_754 1_654
O3 Nd1 S1 88.96(8) . 1_654
O5 Nd1 S1 89.90(8) 2_656 1_654
O7 Nd1 S1 26.96(7) 1_654 1_654
O5 Nd1 S1 27.76(7) 1_654 1_654
O1 Nd1 S1 103.12(7) . 1_654
O2 Nd1 Cu1 35.08(7) 1_655 1_655
O3 Nd1 Cu1 112.75(8) 2_765 1_655
O6 Nd1 Cu1 125.72(8) 1_754 1_655
O3 Nd1 Cu1 81.94(7) . 1_655
O5 Nd1 Cu1 71.64(7) 2_656 1_655
O7 Nd1 Cu1 148.38(8) 1_654 1_655
O5 Nd1 Cu1 112.25(7) 1_654 1_655
O1 Nd1 Cu1 33.99(7) . 1_655
S1 Nd1 Cu1 134.55(2) 1_654 1_655
O2 Nd1 Te1 81.41(8) 1_655 .
O3 Nd1 Te1 99.88(8) 2_765 .
O6 Nd1 Te1 175.97(8) 1_754 .
O3 Nd1 Te1 31.11(7) . .
O5 Nd1 Te1 110.56(8) 2_656 .
O7 Nd1 Te1 92.83(8) 1_654 .
O5 Nd1 Te1 94.00(8) 1_654 .
O1 Nd1 Te1 32.56(7) . .
S1 Nd1 Te1 94.46(2) 1_654 .
Cu1 Nd1 Te1 57.360(7) 1_655 .
O2 Nd1 Nd1 88.51(8) 1_655 2_765
O3 Nd1 Nd1 36.39(8) 2_765 2_765
O6 Nd1 Nd1 111.59(9) 1_754 2_765
O3 Nd1 Nd1 35.73(7) . 2_765
O5 Nd1 Nd1 169.84(7) 2_656 2_765
O7 Nd1 Nd1 74.35(7) 1_654 2_765
O5 Nd1 Nd1 124.03(7) 1_654 2_765
O1 Nd1 Nd1 94.42(7) . 2_765
S1 Nd1 Nd1 99.277(19) 1_654 2_765
Cu1 Nd1 Nd1 98.621(8) 1_655 2_765
Te1 Nd1 Nd1 64.627(7) . 2_765
O3 Te1 O2 99.50(13) . .
O3 Te1 O1 88.12(13) . .
O2 Te1 O1 92.30(14) . .
O3 Te1 Cu1 138.09(10) . .
O2 Te1 Cu1 38.60(9) . .
O1 Te1 Cu1 93.13(9) . .
O3 Te1 Nd1 41.90(10) . .
O2 Te1 Nd1 94.53(10) . .
O1 Te1 Nd1 46.49(9) . .
Cu1 Te1 Nd1 121.916(10) . .
O1 Cu1 O1 180.0 2_656 1_455
O1 Cu1 O2 87.61(12) 2_656 2_556
O1 Cu1 O2 92.39(12) 1_455 2_556
O1 Cu1 O2 92.39(12) 2_656 .
O1 Cu1 O2 87.61(12) 1_455 .
O2 Cu1 O2 180.0 2_556 .
O1 Cu1 O4 87.81(12) 2_656 2_556
O1 Cu1 O4 92.19(12) 1_455 2_556
O2 Cu1 O4 86.86(12) 2_556 2_556
O2 Cu1 O4 93.14(12) . 2_556
O1 Cu1 O4 92.19(12) 2_656 .
O1 Cu1 O4 87.81(12) 1_455 .
O2 Cu1 O4 93.14(12) 2_556 .
O2 Cu1 O4 86.86(12) . .
O4 Cu1 O4 180.0 2_556 .
O1 Cu1 Te1 61.60(9) 2_656 .
O1 Cu1 Te1 118.40(9) 1_455 .
O2 Cu1 Te1 144.82(8) 2_556 .
O2 Cu1 Te1 35.18(8) . .
O4 Cu1 Te1 107.06(8) 2_556 .
O4 Cu1 Te1 72.94(8) . .
O1 Cu1 Te1 118.40(9) 2_656 2_556
O1 Cu1 Te1 61.60(9) 1_455 2_556
O2 Cu1 Te1 35.18(8) 2_556 2_556
O2 Cu1 Te1 144.82(8) . 2_556
O4 Cu1 Te1 72.94(8) 2_556 2_556
O4 Cu1 Te1 107.06(8) . 2_556
Te1 Cu1 Te1 180.0 . 2_556
O1 Cu1 Nd1 47.44(9) 2_656 2_656
O1 Cu1 Nd1 132.56(9) 1_455 2_656
O2 Cu1 Nd1 41.87(8) 2_556 2_656
O2 Cu1 Nd1 138.13(8) . 2_656
O4 Cu1 Nd1 96.00(8) 2_556 2_656
O4 Cu1 Nd1 84.00(8) . 2_656
Te1 Cu1 Nd1 103.533(6) . 2_656
Te1 Cu1 Nd1 76.467(6) 2_556 2_656
O1 Cu1 Nd1 132.56(9) 2_656 1_455
O1 Cu1 Nd1 47.44(9) 1_455 1_455
O2 Cu1 Nd1 138.13(8) 2_556 1_455
O2 Cu1 Nd1 41.87(8) . 1_455
O4 Cu1 Nd1 84.00(8) 2_556 1_455
O4 Cu1 Nd1 96.00(8) . 1_455
Te1 Cu1 Nd1 76.467(6) . 1_455
Te1 Cu1 Nd1 103.533(6) 2_556 1_455
Nd1 Cu1 Nd1 180.0 2_656 1_455
O4 S1 O6 110.00(19) . .
O4 S1 O7 112.6(2) . .
O6 S1 O7 109.9(2) . .
O4 S1 O5 110.2(2) . .
O6 S1 O5 110.3(2) . .
O7 S1 O5 103.68(19) . .
O4 S1 Nd1 124.71(14) . 1_456
O6 S1 Nd1 125.29(14) . 1_456
O7 S1 Nd1 50.79(13) . 1_456
O5 S1 Nd1 52.92(13) . 1_456
S1 O7 Nd1 102.24(16) . 1_456
S1 O4 Cu1 130.6(2) . .
S1 O6 Nd1 139.2(2) . 1_356
S1 O5 Nd1 138.26(19) . 2_656
S1 O5 Nd1 99.32(16) . 1_456
Nd1 O5 Nd1 115.97(12) 2_656 1_456
Te1 O3 Nd1 135.60(16) . 2_765
Te1 O3 Nd1 106.99(13) . .
Nd1 O3 Nd1 107.88(12) 2_765 .
Te1 O2 Cu1 106.23(14) . .
Te1 O2 Nd1 148.02(16) . 1_455
Cu1 O2 Nd1 103.05(12) . 1_455
Te1 O1 Cu1 119.08(15) . 1_655
Te1 O1 Nd1 100.95(12) . .
Cu1 O1 Nd1 98.56(12) 1_655 .

loop_
_geom_bond_atom_site_label_1
_geom_bond_atom_site_label_2
_geom_bond_distance
_geom_bond_site_symmetry_2
Nd1 O2 2.369(3) 1_655
Nd1 O3 2.397(3) 2_765
Nd1 O6 2.402(3) 1_754
Nd1 O3 2.435(3) .
Nd1 O5 2.491(3) 2_656
Nd1 O7 2.526(3) 1_654
Nd1 O5 2.575(3) 1_654
Nd1 O1 2.576(3) .
Nd1 S1 3.1857(11) 1_654
Nd1 Cu1 3.4574(4) 1_655
Nd1 Te1 3.4866(4) .
Nd1 Nd1 3.9059(6) 2_765
Te1 O3 1.883(3) .
Te1 O2 1.884(3) .
Te1 O1 1.911(3) .
Te1 Cu1 3.1392(3) .
Cu1 O1 1.955(3) 2_656
Cu1 O1 1.955(3) 1_455
Cu1 O2 2.040(3) 2_556
Cu1 O2 2.040(3) .
Cu1 O4 2.312(3) 2_556
Cu1 O4 2.312(3) .
Cu1 Te1 3.1392(3) 2_556
Cu1 Nd1 3.4574(4) 2_656
Cu1 Nd1 3.4574(4) 1_455
S1 O4 1.461(3) .
S1 O6 1.473(3) .
S1 O7 1.478(3) .
S1 O5 1.504(3) .
S1 Nd1 3.1856(10) 1_456
O7 Nd1 2.526(3) 1_456
O6 Nd1 2.402(3) 1_356
O5 Nd1 2.491(3) 2_656
O5 Nd1 2.575(3) 1_456
O3 Nd1 2.397(3) 2_765
O2 Nd1 2.369(3) 1_455
O1 Cu1 1.955(3) 1_655
